data_4508726
loop_
_publ_author_name
'Manoj, K.'
'Gonnade, Rajesh G.'
'Bhadbhade, Mohan M.'
'Shashidhar, Mysore S.'

_publ_section_title
;
 Subtle Crossover from C&#x2212;H&#x00B7;&#x00B7;&#x00B7;O to
 SO&#x00B7;&#x00B7;&#x00B7;CO Short Contacts in the Association of
 Diastereomers of
 2,4(6)-Di-O-benzoyl-6(4)-O-[(1S)-10-camphorsulfonyl]-myo-inositol
 1,3,5-Orthoformate upon Formation of Pseudopolymorphs
;
_journal_issue 6
_journal_name_full 'Crystal Growth &amp; Design'
_journal_page_first 1485
_journal_paper_doi 10.1021/cg060127l
_journal_volume 6
_journal_year 2006
_chemical_absolute_configuration syn
_chemical_formula_moiety 'C31 H32  O11 S , 1.35(C5 H5 N) , 0.38(H2 O)'
_chemical_formula_sum 'C37.75 H39.25 N1.5 O11.38 S'
_chemical_formula_weight 728.02
_chemical_name_systematic
;
 6(4)-O-CAMPHORSULPHONYL 2,4(6)DIBENZOYL MYO-INOSITOL 1,3,5 ORTHOFORMATE
;
_space_group_IT_number 5
_symmetry_cell_setting monoclinic
_symmetry_space_group_name_Hall 'C 2y'
_symmetry_space_group_name_H-M 'C 1 2 1'
_atom_sites_solution_hydrogens geom
_atom_sites_solution_primary direct
_atom_sites_solution_secondary difmap
_audit_creation_method SHELXL-97
_cell_angle_alpha 90.00
_cell_angle_beta 111.050(5)
_cell_angle_gamma 90.00
_cell_formula_units_Z 8
_cell_length_a 30.623(9)
_cell_length_b 11.129(4)
_cell_length_c 22.529(7)
_cell_measurement_reflns_used 7623
_cell_measurement_temperature 133(2)
_cell_measurement_theta_max 28.08
_cell_measurement_theta_min 2.573
_cell_volume 7166(4)
_computing_cell_refinement 'BRUKER SAINT'
_computing_data_collection 'BRUKER SMART'
_computing_data_reduction 'BRUKER SAINT'
_computing_molecular_graphics 'SHELXTL, ORTEP3,MERCURY1.2.1'
_computing_publication_material 'SHELXTL, PLATON, PARST'
_computing_structure_refinement 'SHELXL-97 (Sheldrick, 1997)'
_computing_structure_solution 'SHELXS-97 (Sheldrick, 1990)'
_diffrn_ambient_temperature 293(2)
_diffrn_measured_fraction_theta_full 0.996
_diffrn_measured_fraction_theta_max 0.996
_diffrn_measurement_device 'BRUKER SMART APEX'
_diffrn_measurement_device_type 'CCD Area Detector'
_diffrn_measurement_method 'Omega and phi Scan'
_diffrn_radiation_monochromator graphite
_diffrn_radiation_source 'fine-focus sealed tube'
_diffrn_radiation_type MoK\a
_diffrn_radiation_wavelength 0.71073
_diffrn_reflns_av_R_equivalents 0.0176
_diffrn_reflns_av_sigmaI/netI 0.0253
_diffrn_reflns_limit_h_max 34
_diffrn_reflns_limit_h_min -36
_diffrn_reflns_limit_k_max 13
_diffrn_reflns_limit_k_min -13
_diffrn_reflns_limit_l_max 26
_diffrn_reflns_limit_l_min -26
_diffrn_reflns_number 25788
_diffrn_reflns_theta_full 25.00
_diffrn_reflns_theta_max 25.00
_diffrn_reflns_theta_min 1.94
_exptl_absorpt_coefficient_mu 0.155
_exptl_absorpt_correction_T_max 0.9535
_exptl_absorpt_correction_T_min 0.9059
_exptl_absorpt_correction_type multi-scan
_exptl_absorpt_process_details 'BRUKER SADABS'
_exptl_crystal_colour COLOURLESS
_exptl_crystal_density_diffrn 1.350
_exptl_crystal_density_method 'not measured'
_exptl_crystal_description PLATE
_exptl_crystal_F_000 3066
_exptl_crystal_size_max 0.65
_exptl_crystal_size_mid 0.62
_exptl_crystal_size_min 0.31
_refine_diff_density_max 0.925
_refine_diff_density_min -0.596
_refine_diff_density_rms 0.057
_refine_ls_abs_structure_details 'Flack H D (1983), Acta Cryst. A39, 876-881'
_refine_ls_abs_structure_Flack 0.02(8)
_refine_ls_extinction_method none
_refine_ls_goodness_of_fit_ref 1.051
_refine_ls_hydrogen_treatment riding
_refine_ls_matrix_type full
_refine_ls_number_parameters 929
_refine_ls_number_reflns 12508
_refine_ls_number_restraints 22
_refine_ls_restrained_S_all 1.061
_refine_ls_R_factor_all 0.0532
_refine_ls_R_factor_gt 0.0500
_refine_ls_shift/su_max 0.001
_refine_ls_shift/su_mean 0.000
_refine_ls_structure_factor_coef Fsqd
_refine_ls_weighting_details 'calc w=1/[\s^2^(Fo^2^)+(0.0925P)^2^+6.5395P] where P=(Fo^2^+2Fc^2^)/3'
_refine_ls_weighting_scheme calc
_refine_ls_wR_factor_gt 0.1452
_refine_ls_wR_factor_ref 0.1489
_reflns_number_gt 11721
_reflns_number_total 12508
_reflns_threshold_expression >2sigma(I)
_cod_data_source_file cg060127lsup1.cif
_cod_data_source_block 5
_cod_depositor_comments
;
The following automatic conversions were performed:

'_chemical_absolute_configuration' value 'SYN' changed to 'syn'
according to /home/saulius/struct/CIF-dictionaries/cif_core.dic
dictionary named 'cif_core.dic' version 2.4.2 from
2011-04-26.

'_symmetry_cell_setting' value 'MONOCLINIC' changed to
'monoclinic' according to
/home/saulius/struct/CIF-dictionaries/cif_core.dic dictionary named
'cif_core.dic' version 2.4.2 from 2011-04-26.

Automatic conversion script
Id: cif_fix_values 1891 2012-01-12 08:04:46Z andrius 
;
_cod_original_cell_volume 7165(4)
_cod_original_sg_symbol_H-M C2
_cod_original_formula_sum 'C37.75 H39.25 N1.50 O11.38 S'
_cod_database_code 4508726

loop_
_symmetry_equiv_pos_as_xyz
'x, y, z'
'-x, y, -z'
'x+1/2, y+1/2, z'
'-x+1/2, y+1/2, -z'

loop_
_atom_site_label
_atom_site_type_symbol
_atom_site_fract_x
_atom_site_fract_y
_atom_site_fract_z
_atom_site_U_iso_or_equiv
_atom_site_adp_type
_atom_site_occupancy
_atom_site_symmetry_multiplicity
_atom_site_calc_flag
_atom_site_refinement_flags
_atom_site_disorder_assembly
_atom_site_disorder_group
S1 S 0.26644(4) 0.71486(10) 0.11233(4) 0.0555(3) Uani 1 1 d . . .
O1 O 0.34560(7) 1.08040(19) 0.30963(10) 0.0337(5) Uani 1 1 d . . .
O2 O 0.41299(6) 1.03835(19) 0.25069(9) 0.0301(4) Uani 1 1 d . . .
O3 O 0.31626(7) 1.1207(2) 0.20187(10) 0.0371(5) Uani 1 1 d . . .
O4 O 0.30416(8) 0.8042(2) 0.15801(10) 0.0402(5) Uani 1 1 d . . .
O5 O 0.26821(7) 1.0331(2) 0.24957(11) 0.0385(5) Uani 1 1 d . . .
O6 O 0.33379(7) 0.75272(19) 0.28922(10) 0.0341(5) Uani 1 1 d . . .
O7 O 0.42031(8) 0.9631(2) 0.16201(11) 0.0397(5) Uani 1 1 d . . .
O8 O 0.38316(8) 0.7578(2) 0.39048(11) 0.0414(5) Uani 1 1 d . . .
O9 O 0.22174(10) 0.7424(4) 0.11586(13) 0.0807(12) Uani 1 1 d . . .
O10 O 0.28593(14) 0.5991(3) 0.12864(14) 0.0823(11) Uani 1 1 d . . .
O11 O 0.29976(8) 0.9898(2) 0.03735(11) 0.0459(5) Uani 1 1 d . . .
C1 C 0.36258(10) 0.9631(3) 0.30095(13) 0.0281(6) Uani 1 1 d . . .
H1 H 0.3905 0.9423 0.3376 0.034 Uiso 1 1 calc R . .
C2 C 0.37328(9) 0.9606(3) 0.24046(13) 0.0282(6) Uani 1 1 d . . .
H2 H 0.3810 0.8785 0.2318 0.034 Uiso 1 1 calc R . .
C3 C 0.33046(10) 1.0053(3) 0.18590(14) 0.0331(7) Uani 1 1 d . . .
H3 H 0.3376 1.0118 0.1470 0.040 Uiso 1 1 calc R . .
C4 C 0.28965(10) 0.9193(3) 0.17546(14) 0.0347(7) Uani 1 1 d . . .
H4 H 0.2618 0.9487 0.1410 0.042 Uiso 1 1 calc R . .
C5 C 0.27988(11) 0.9113(3) 0.23778(14) 0.0355(7) Uani 1 1 d . . .
H5 H 0.2536 0.8571 0.2327 0.043 Uiso 1 1 calc R . .
C6 C 0.32231(10) 0.8753(3) 0.29565(14) 0.0305(6) Uani 1 1 d . . .
H6 H 0.3143 0.8831 0.3338 0.037 Uiso 1 1 calc R . .
C7 C 0.30595(11) 1.1132(3) 0.25759(15) 0.0370(7) Uani 1 1 d . . .
H7 H 0.2962 1.1933 0.2662 0.044 Uiso 1 1 calc R . .
C8 C 0.43434(10) 1.0279(3) 0.20733(14) 0.0314(6) Uani 1 1 d . . .
C9 C 0.47591(10) 1.1087(3) 0.22266(16) 0.0354(7) Uani 1 1 d . . .
C10 C 0.49734(11) 1.1165(3) 0.17811(17) 0.0436(8) Uani 1 1 d . . .
H10 H 0.4862 1.0713 0.1410 0.052 Uiso 1 1 calc R . .
C11 C 0.53559(12) 1.1924(4) 0.18925(19) 0.0511(9) Uani 1 1 d . . .
H11 H 0.5495 1.2000 0.1589 0.061 Uiso 1 1 calc R . .
C12 C 0.55287(12) 1.2564(3) 0.24528(19) 0.0488(9) Uani 1 1 d . . .
H12 H 0.5786 1.3067 0.2528 0.059 Uiso 1 1 calc R . .
C13 C 0.53211(12) 1.2460(4) 0.29044(19) 0.0498(9) Uani 1 1 d . . .
H13 H 0.5440 1.2890 0.3283 0.060 Uiso 1 1 calc R . .
C14 C 0.49366(11) 1.1716(3) 0.27928(16) 0.0409(7) Uani 1 1 d . . .
H14 H 0.4799 1.1641 0.3097 0.049 Uiso 1 1 calc R . .
C15 C 0.36475(11) 0.7021(3) 0.34234(16) 0.0372(7) Uani 1 1 d . . .
C16 C 0.37414(13) 0.5744(3) 0.3318(2) 0.0490(9) Uani 1 1 d . . .
C17 C 0.34947(16) 0.5144(4) 0.2759(2) 0.0596(11) Uani 1 1 d . . .
H17 H 0.3260 0.5536 0.2434 0.071 Uiso 1 1 calc R . .
C18 C 0.3599(2) 0.3965(4) 0.2687(3) 0.0831(17) Uani 1 1 d . . .
H18 H 0.3429 0.3556 0.2316 0.100 Uiso 1 1 calc R . .
C19 C 0.3945(2) 0.3395(4) 0.3146(4) 0.107(3) Uani 1 1 d . . .
H19 H 0.4013 0.2599 0.3088 0.128 Uiso 1 1 calc R . .
C20 C 0.41989(19) 0.3977(5) 0.3698(4) 0.103(2) Uani 1 1 d . . .
H20 H 0.4440 0.3581 0.4012 0.123 Uiso 1 1 calc R . .
C21 C 0.40930(16) 0.5160(4) 0.3787(3) 0.0712(13) Uani 1 1 d . . .
H21 H 0.4260 0.5556 0.4164 0.085 Uiso 1 1 calc R . .
C22 C 0.26400(12) 0.7517(3) 0.03461(14) 0.0425(8) Uani 1 1 d . . .
H22A H 0.2478 0.6871 0.0064 0.051 Uiso 1 1 calc R . .
H22B H 0.2449 0.8233 0.0211 0.051 Uiso 1 1 calc R . .
C23 C 0.31047(12) 0.7740(3) 0.02446(14) 0.0407(8) Uani 1 1 d . . .
C24 C 0.35730(12) 0.7230(4) 0.07142(16) 0.0458(8) Uani 1 1 d . . .
H24A H 0.3536 0.6407 0.0830 0.055 Uiso 1 1 calc R . .
H24B H 0.3690 0.7713 0.1097 0.055 Uiso 1 1 calc R . .
C25 C 0.39070(13) 0.7300(4) 0.03289(19) 0.0550(9) Uani 1 1 d . . .
H25A H 0.4180 0.7787 0.0548 0.066 Uiso 1 1 calc R . .
H25B H 0.4008 0.6506 0.0255 0.066 Uiso 1 1 calc R . .
C26 C 0.35998(14) 0.7890(4) -0.02941(18) 0.0563(10) Uani 1 1 d . . .
H26 H 0.3714 0.7786 -0.0645 0.068 Uiso 1 1 calc R . .
C27 C 0.35393(13) 0.9197(4) -0.01372(17) 0.0527(9) Uani 1 1 d . . .
H27A H 0.3415 0.9681 -0.0520 0.063 Uiso 1 1 calc R . .
H27B H 0.3833 0.9542 0.0140 0.063 Uiso 1 1 calc R . .
C28 C 0.31884(11) 0.9090(3) 0.02001(14) 0.0401(7) Uani 1 1 d . . .
C29 C 0.31124(13) 0.7336(4) -0.04186(16) 0.0525(9) Uani 1 1 d . . .
C30 C 0.27203(15) 0.7910(5) -0.09756(16) 0.0700(14) Uani 1 1 d . . .
H30A H 0.2427 0.7548 -0.1015 0.105 Uiso 1 1 calc R . .
H30B H 0.2780 0.7787 -0.1361 0.105 Uiso 1 1 calc R . .
H30C H 0.2708 0.8756 -0.0900 0.105 Uiso 1 1 calc R . .
C31 C 0.30977(18) 0.5973(5) -0.0504(2) 0.0746(14) Uani 1 1 d . . .
H31A H 0.3149 0.5777 -0.0889 0.112 Uiso 1 1 calc R . .
H31B H 0.2797 0.5676 -0.0529 0.112 Uiso 1 1 calc R . .
H31C H 0.3337 0.5610 -0.0149 0.112 Uiso 1 1 calc R . .
S1' S 0.23937(3) 0.72313(8) 0.39362(3) 0.0400(2) Uani 1 1 d . . .
O1' O 0.19176(7) 0.31821(19) 0.30963(10) 0.0346(5) Uani 1 1 d . . .
O2' O 0.09480(7) 0.39610(19) 0.25414(9) 0.0316(4) Uani 1 1 d . . .
O3' O 0.16432(7) 0.34548(19) 0.20081(10) 0.0336(5) Uani 1 1 d . . .
O4' O 0.17517(7) 0.67506(19) 0.21332(9) 0.0313(4) Uani 1 1 d . . .
O5' O 0.24099(7) 0.3969(2) 0.26135(11) 0.0374(5) Uani 1 1 d . . .
O6' O 0.20253(7) 0.6409(2) 0.34168(9) 0.0337(5) Uani 1 1 d . . .
O7' O 0.08421(8) 0.4811(2) 0.33861(11) 0.0392(5) Uani 1 1 d . . .
O8' O 0.12382(8) 0.6674(2) 0.11246(10) 0.0391(5) Uani 1 1 d . . .
O9' O 0.28494(9) 0.6959(3) 0.39357(11) 0.0596(8) Uani 1 1 d . . .
O10' O 0.22101(11) 0.8414(2) 0.37856(12) 0.0596(8) Uani 1 1 d . . .
O11' O 0.23671(10) 0.8957(2) 0.52887(11) 0.0533(6) Uani 1 1 d . . .
C1' C 0.17652(10) 0.4360(3) 0.32110(13) 0.0288(6) Uani 1 1 d . . .
H1' H 0.1688 0.4349 0.3597 0.035 Uiso 1 1 calc R . .
C2' C 0.13412(10) 0.4746(3) 0.26440(13) 0.0289(6) Uani 1 1 d . . .
H2' H 0.1256 0.5575 0.2700 0.035 Uiso 1 1 calc R . .
C3' C 0.14691(10) 0.4646(3) 0.20496(14) 0.0289(6) Uani 1 1 d . . .
H3' H 0.1194 0.4816 0.1669 0.035 Uiso 1 1 calc R . .
C4' C 0.18682(10) 0.5508(3) 0.20839(14) 0.0295(6) Uani 1 1 d . . .
H4' H 0.1954 0.5399 0.1708 0.035 Uiso 1 1 calc R . .
C5' C 0.22844(10) 0.5195(3) 0.26819(14) 0.0306(6) Uani 1 1 d . . .
H5' H 0.2548 0.5731 0.2724 0.037 Uiso 1 1 calc R . .
C6' C 0.21719(10) 0.5218(3) 0.32945(13) 0.0307(6) Uani 1 1 d . . .
H6' H 0.2447 0.4961 0.3656 0.037 Uiso 1 1 calc R . .
C7' C 0.20315(10) 0.3180(3) 0.25458(15) 0.0360(7) Uani 1 1 d . . .
H7' H 0.2133 0.2366 0.2491 0.043 Uiso 1 1 calc R . .
C8' C 0.07141(10) 0.4118(3) 0.29461(14) 0.0318(6) Uani 1 1 d . . .
C9' C 0.02999(10) 0.3326(3) 0.27892(15) 0.0347(7) Uani 1 1 d . . .
C10' C 0.00792(11) 0.3240(3) 0.32313(17) 0.0424(8) Uani 1 1 d . . .
H10' H 0.0188 0.3686 0.3605 0.051 Uiso 1 1 calc R . .
C11' C -0.03036(12) 0.2484(4) 0.3111(2) 0.0518(10) Uani 1 1 d . . .
H11' H -0.0448 0.2414 0.3408 0.062 Uiso 1 1 calc R . .
C12' C -0.04697(12) 0.1840(4) 0.2556(2) 0.0574(11) Uani 1 1 d . . .
H12' H -0.0726 0.1333 0.2480 0.069 Uiso 1 1 calc R . .
C13' C -0.02588(12) 0.1940(4) 0.2107(2) 0.0524(9) Uani 1 1 d . . .
H13' H -0.0376 0.1507 0.1730 0.063 Uiso 1 1 calc R . .
C14' C 0.01257(11) 0.2679(3) 0.22182(18) 0.0441(8) Uani 1 1 d . . .
H14' H 0.0267 0.2746 0.1917 0.053 Uiso 1 1 calc R . .
C15' C 0.14315(10) 0.7244(3) 0.16067(14) 0.0319(6) Uani 1 1 d . . .
C16' C 0.13445(11) 0.8526(3) 0.17060(16) 0.0380(7) Uani 1 1 d . . .
C17' C 0.15883(12) 0.9118(3) 0.22773(18) 0.0433(8) Uani 1 1 d . . .
H17' H 0.1819 0.8713 0.2602 0.052 Uiso 1 1 calc R . .
C18' C 0.14892(14) 1.0293(4) 0.2361(2) 0.0595(11) Uani 1 1 d . . .
H18' H 0.1657 1.0689 0.2737 0.071 Uiso 1 1 calc R . .
C19' C 0.11468(15) 1.0876(4) 0.1895(3) 0.0710(14) Uani 1 1 d . . .
H19' H 0.1078 1.1667 0.1960 0.085 Uiso 1 1 calc R . .
C20' C 0.08956(16) 1.0316(4) 0.1322(3) 0.0749(14) Uani 1 1 d . . .
H20' H 0.0663 1.0732 0.1005 0.090 Uiso 1 1 calc R . .
C21' C 0.09966(13) 0.9118(4) 0.1225(2) 0.0531(9) Uani 1 1 d . . .
H21' H 0.0833 0.8729 0.0845 0.064 Uiso 1 1 calc R . .
C22' C 0.23598(11) 0.6720(3) 0.46631(14) 0.0361(7) Uani 1 1 d . . .
H22D H 0.2359 0.5849 0.4657 0.043 Uiso 1 1 calc R . .
H22C H 0.2643 0.6971 0.5004 0.043 Uiso 1 1 calc R . .
C23' C 0.19458(10) 0.7131(3) 0.48269(13) 0.0329(6) Uani 1 1 d . . .
C24' C 0.14588(11) 0.7331(3) 0.42962(15) 0.0410(7) Uani 1 1 d . . .
H24D H 0.1445 0.8105 0.4092 0.049 Uiso 1 1 calc R . .
H24C H 0.1391 0.6704 0.3977 0.049 Uiso 1 1 calc R . .
C25' C 0.11120(12) 0.7282(4) 0.46550(18) 0.0493(8) Uani 1 1 d . . .
H25D H 0.0929 0.8014 0.4591 0.059 Uiso 1 1 calc R . .
H25C H 0.0901 0.6602 0.4516 0.059 Uiso 1 1 calc R . .
C26' C 0.14310(12) 0.7144(3) 0.53491(16) 0.0432(7) Uani 1 1 d . . .
H26' H 0.1273 0.6859 0.5631 0.052 Uiso 1 1 calc R . .
C27' C 0.16878(13) 0.8337(3) 0.55474(17) 0.0478(8) Uani 1 1 d . . .
H27C H 0.1838 0.8392 0.6006 0.057 Uiso 1 1 calc R . .
H27D H 0.1477 0.9013 0.5395 0.057 Uiso 1 1 calc R . .
C28' C 0.20475(12) 0.8281(3) 0.52234(15) 0.0412(7) Uani 1 1 d . . .
C29' C 0.18208(11) 0.6295(3) 0.53049(14) 0.0351(6) Uani 1 1 d . . .
C30' C 0.16432(13) 0.5054(3) 0.50387(17) 0.0435(7) Uani 1 1 d . . .
H30D H 0.1520 0.4650 0.5321 0.065 Uiso 1 1 calc R . .
H30E H 0.1897 0.4594 0.5000 0.065 Uiso 1 1 calc R . .
H30F H 0.1401 0.5139 0.4628 0.065 Uiso 1 1 calc R . .
C31' C 0.22400(13) 0.6115(3) 0.59266(15) 0.0423(7) Uani 1 1 d . . .
H31D H 0.2375 0.6882 0.6086 0.064 Uiso 1 1 calc R . .
H31E H 0.2470 0.5620 0.5847 0.064 Uiso 1 1 calc R . .
H31F H 0.2137 0.5732 0.6235 0.064 Uiso 1 1 calc R . .
N1 N 0.0622(2) 0.0811(6) 0.4420(3) 0.1025(17) Uani 1 1 d . . .
C32 C 0.0556(2) 0.0372(5) 0.3848(2) 0.0734(13) Uani 1 1 d . . .
H32 H 0.0300 -0.0128 0.3664 0.088 Uiso 1 1 calc R . .
C33 C 0.0830(2) 0.0595(4) 0.3520(2) 0.0734(14) Uani 1 1 d . . .
H33 H 0.0775 0.0216 0.3132 0.088 Uiso 1 1 calc R . .
C34 C 0.1195(2) 0.1384(5) 0.3753(3) 0.0843(15) Uani 1 1 d . . .
H34 H 0.1385 0.1560 0.3522 0.101 Uiso 1 1 calc R . .
C35 C 0.1275(2) 0.1909(5) 0.4331(3) 0.0929(19) Uani 1 1 d . . .
H35 H 0.1513 0.2467 0.4502 0.111 Uiso 1 1 calc R . .
C36 C 0.0988(3) 0.1573(7) 0.4642(2) 0.106(2) Uani 1 1 d . . .
H36 H 0.1048 0.1899 0.5044 0.127 Uiso 1 1 calc R . .
N2 N 0.44002(16) 0.3508(4) 0.05544(19) 0.0757(11) Uani 1 1 d . . .
C37 C 0.44655(17) 0.4034(5) 0.1106(2) 0.0692(12) Uani 1 1 d . . .
H37 H 0.4706 0.4594 0.1257 0.083 Uiso 1 1 calc R . .
C38 C 0.4198(2) 0.3799(5) 0.1468(2) 0.0784(15) Uani 1 1 d . . .
H38 H 0.4263 0.4169 0.1861 0.094 Uiso 1 1 calc R . .
C39 C 0.3828(2) 0.2994(5) 0.1234(3) 0.0780(14) Uani 1 1 d . . .
H39 H 0.3637 0.2820 0.1463 0.094 Uiso 1 1 calc R . .
C40 C 0.37546(17) 0.2471(5) 0.0664(2) 0.0699(12) Uani 1 1 d . . .
H40 H 0.3507 0.1941 0.0489 0.084 Uiso 1 1 calc R . .
C41 C 0.4047(2) 0.2733(5) 0.0353(2) 0.0774(14) Uani 1 1 d . . .
H41 H 0.3997 0.2341 -0.0030 0.093 Uiso 1 1 calc R . .
N4 N 0.5000 -0.116(2) 0.5000 0.169(9) Uiso 0.50 2 d SPD . .
C46 C 0.5286(4) -0.0484(13) 0.5450(6) 0.132(5) Uiso 0.50 1 d PD . .
H46 H 0.5504 -0.0883 0.5791 0.159 Uiso 0.50 1 calc PR . .
C47 C 0.5300(3) 0.0774(8) 0.5472(4) 0.061(2) Uiso 0.50 1 d PD . .
H47 H 0.5516 0.1180 0.5811 0.073 Uiso 0.50 1 calc PR . .
C48 C 0.5000 0.1352(12) 0.5000 0.058(3) Uiso 0.50 2 d SPD . .
H48 H 0.5000 0.2188 0.5000 0.070 Uiso 0.50 2 calc SPR . .
N3 N 0.5000 0.7940(7) 1.0000 0.037 Uiso 0.50 2 d SPD . 1
C43 C 0.47250(11) 0.8504(8) 0.9454(2) 0.051 Uiso 0.50 1 d PD A 1
H43 H 0.4554 0.8030 0.9109 0.061 Uiso 0.50 1 calc PR A 1
C44 C 0.4689(3) 0.9660(9) 0.9391(5) 0.080 Uiso 0.50 1 d PD A 1
H44 H 0.4497 1.0040 0.9021 0.096 Uiso 0.50 1 calc PR A 1
C45 C 0.5000 1.0351(10) 1.0000 0.050 Uiso 0.50 2 d SPD . 1
H45 H 0.5000 1.1187 1.0000 0.060 Uiso 0.50 2 calc SPR . 1
N5 N 0.48111(13) 1.0231(7) 0.9695(3) 0.060 Uiso 0.50 1 d PD . 2
C49 C 0.4666(4) 0.9180(14) 0.9402(8) 0.138 Uiso 0.50 1 d PD B 2
H49 H 0.4458 0.9195 0.8983 0.166 Uiso 0.50 1 calc PR B 2
C50 C 0.4799(3) 0.8130(13) 0.9669(6) 0.104 Uiso 0.50 1 d PD . 2
H50 H 0.4660 0.7420 0.9473 0.125 Uiso 0.50 1 calc PR . 2
O12 O 0.5000 0.4829(6) 0.0000 0.0888(15) Uani 1 2 d SD . .
O13 O 0.0000 0.9467(7) 0.5000 0.0556(18) Uani 0.50 2 d SP . .
H12W H 0.4838(16) 0.435(3) 0.026(2) 0.091 Uiso 1 1 d D . .

loop_
_atom_site_aniso_label
_atom_site_aniso_U_11
_atom_site_aniso_U_22
_atom_site_aniso_U_33
_atom_site_aniso_U_23
_atom_site_aniso_U_13
_atom_site_aniso_U_12
S1 0.0723(6) 0.0680(7) 0.0363(4) -0.0173(4) 0.0318(4) -0.0462(5)
O1 0.0361(11) 0.0326(11) 0.0363(11) -0.0022(9) 0.0176(9) -0.0026(9)
O2 0.0259(9) 0.0346(11) 0.0323(10) -0.0041(9) 0.0134(8) -0.0056(8)
O3 0.0345(11) 0.0377(12) 0.0416(11) 0.0083(10) 0.0167(9) 0.0018(9)
O4 0.0446(12) 0.0499(14) 0.0318(11) -0.0138(10) 0.0206(9) -0.0179(10)
O5 0.0302(10) 0.0471(13) 0.0439(12) -0.0018(10) 0.0201(9) 0.0007(10)
O6 0.0426(11) 0.0314(11) 0.0338(11) -0.0027(8) 0.0202(9) -0.0057(9)
O7 0.0391(12) 0.0446(13) 0.0443(12) -0.0126(11) 0.0256(10) -0.0122(10)
O8 0.0410(12) 0.0427(13) 0.0414(12) 0.0072(10) 0.0160(10) -0.0043(10)
O9 0.0666(17) 0.138(3) 0.0558(16) -0.0402(19) 0.0439(14) -0.066(2)
O10 0.147(3) 0.0537(19) 0.0503(16) -0.0085(14) 0.0405(19) -0.049(2)
O11 0.0471(13) 0.0486(14) 0.0392(12) 0.0001(10) 0.0121(10) -0.0074(11)
C1 0.0304(14) 0.0290(15) 0.0263(14) 0.0000(11) 0.0120(11) -0.0006(11)
C2 0.0283(14) 0.0314(15) 0.0284(14) -0.0023(12) 0.0144(11) -0.0055(11)
C3 0.0331(15) 0.0402(17) 0.0284(14) -0.0014(13) 0.0139(12) -0.0068(13)
C4 0.0267(14) 0.0485(19) 0.0291(14) -0.0001(13) 0.0103(12) -0.0065(13)
C5 0.0336(15) 0.0430(18) 0.0372(16) -0.0012(14) 0.0215(13) -0.0070(13)
C6 0.0325(14) 0.0351(16) 0.0303(14) -0.0046(12) 0.0192(12) -0.0052(12)
C7 0.0364(15) 0.0366(17) 0.0424(17) -0.0014(14) 0.0195(13) 0.0007(13)
C8 0.0278(13) 0.0334(16) 0.0377(15) -0.0012(13) 0.0173(12) -0.0034(12)
C9 0.0274(14) 0.0351(16) 0.0450(17) 0.0004(14) 0.0146(13) -0.0024(13)
C10 0.0383(16) 0.0481(19) 0.0523(19) -0.0073(16) 0.0259(15) -0.0089(15)
C11 0.0411(17) 0.063(2) 0.060(2) -0.0026(18) 0.0312(16) -0.0128(17)
C12 0.0352(16) 0.044(2) 0.072(2) -0.0073(18) 0.0241(16) -0.0147(15)
C13 0.0364(16) 0.053(2) 0.058(2) -0.0174(18) 0.0153(15) -0.0121(16)
C14 0.0330(15) 0.0446(19) 0.0472(18) -0.0054(15) 0.0170(14) -0.0068(14)
C15 0.0354(15) 0.0381(17) 0.0478(18) 0.0039(15) 0.0267(14) -0.0071(13)
C16 0.0455(19) 0.0363(18) 0.084(3) 0.0071(18) 0.0457(19) -0.0007(15)
C17 0.064(2) 0.047(2) 0.095(3) -0.014(2) 0.061(2) -0.0171(19)
C18 0.087(3) 0.041(2) 0.163(5) -0.020(3) 0.095(4) -0.009(2)
C19 0.087(4) 0.030(2) 0.249(9) -0.016(4) 0.116(5) -0.013(3)
C20 0.060(3) 0.049(3) 0.221(8) 0.043(4) 0.078(4) 0.013(2)
C21 0.060(2) 0.048(2) 0.121(4) 0.025(3) 0.050(3) 0.002(2)
C22 0.0465(18) 0.056(2) 0.0290(15) -0.0111(14) 0.0188(13) -0.0173(16)
C23 0.0437(17) 0.056(2) 0.0265(14) -0.0075(13) 0.0172(13) -0.0180(15)
C24 0.055(2) 0.0442(19) 0.0436(18) -0.0004(16) 0.0244(15) -0.0021(16)
C25 0.050(2) 0.065(2) 0.060(2) -0.016(2) 0.0319(17) -0.0077(19)
C26 0.055(2) 0.081(3) 0.0459(19) -0.0167(19) 0.0332(17) -0.022(2)
C27 0.050(2) 0.068(3) 0.0442(18) -0.0010(17) 0.0219(16) -0.0244(18)
C28 0.0375(16) 0.053(2) 0.0270(14) 0.0002(14) 0.0077(12) -0.0109(15)
C29 0.057(2) 0.074(2) 0.0374(17) -0.0243(18) 0.0294(16) -0.0275(19)
C30 0.059(2) 0.127(4) 0.0260(16) -0.012(2) 0.0184(16) -0.034(3)
C31 0.088(3) 0.080(3) 0.078(3) -0.044(3) 0.057(3) -0.038(3)
S1' 0.0509(4) 0.0433(5) 0.0303(4) -0.0082(3) 0.0202(3) -0.0210(4)
O1' 0.0374(11) 0.0310(11) 0.0390(11) 0.0035(9) 0.0182(9) 0.0010(9)
O2' 0.0294(10) 0.0318(11) 0.0386(11) -0.0036(9) 0.0181(8) -0.0059(9)
O3' 0.0379(11) 0.0309(11) 0.0361(11) -0.0070(9) 0.0184(9) -0.0034(9)
O4' 0.0363(11) 0.0320(11) 0.0280(10) 0.0016(8) 0.0146(8) -0.0042(9)
O5' 0.0310(10) 0.0397(12) 0.0462(12) -0.0020(10) 0.0196(9) 0.0008(9)
O6' 0.0410(11) 0.0344(11) 0.0279(10) -0.0041(9) 0.0151(9) -0.0052(9)
O7' 0.0358(11) 0.0428(13) 0.0448(12) -0.0078(11) 0.0213(10) -0.0068(10)
O8' 0.0404(11) 0.0417(13) 0.0338(11) 0.0005(10) 0.0115(9) -0.0070(10)
O9' 0.0491(14) 0.095(2) 0.0424(13) -0.0220(14) 0.0257(11) -0.0383(15)
O10' 0.101(2) 0.0391(14) 0.0420(13) -0.0048(11) 0.0290(14) -0.0268(14)
O11' 0.0772(17) 0.0454(13) 0.0414(12) -0.0108(11) 0.0264(12) -0.0243(13)
C1' 0.0324(14) 0.0299(15) 0.0282(13) 0.0003(11) 0.0158(11) -0.0013(12)
C2' 0.0286(14) 0.0267(15) 0.0342(15) 0.0001(12) 0.0146(12) -0.0050(11)
C3' 0.0285(14) 0.0311(15) 0.0296(14) -0.0019(12) 0.0135(12) -0.0031(12)
C4' 0.0334(15) 0.0305(15) 0.0297(14) -0.0006(11) 0.0175(12) -0.0037(12)
C5' 0.0277(13) 0.0316(15) 0.0352(15) -0.0026(13) 0.0147(12) -0.0059(12)
C6' 0.0312(14) 0.0323(15) 0.0283(14) -0.0018(12) 0.0103(11) -0.0044(12)
C7' 0.0358(15) 0.0336(16) 0.0436(17) -0.0028(13) 0.0205(13) -0.0007(13)
C8' 0.0269(13) 0.0319(16) 0.0410(16) 0.0018(14) 0.0176(12) 0.0021(12)
C9' 0.0314(14) 0.0318(16) 0.0469(17) 0.0024(13) 0.0213(13) 0.0014(12)
C10' 0.0352(16) 0.0451(19) 0.0522(19) 0.0052(16) 0.0222(14) 0.0007(14)
C11' 0.0421(18) 0.049(2) 0.077(3) 0.0072(19) 0.0363(18) -0.0064(16)
C12' 0.0371(18) 0.052(2) 0.091(3) 0.002(2) 0.0329(19) -0.0119(17)
C13' 0.0399(18) 0.051(2) 0.068(2) -0.0121(19) 0.0210(17) -0.0120(16)
C14' 0.0378(16) 0.0429(19) 0.059(2) -0.0046(16) 0.0269(16) -0.0061(14)
C15' 0.0310(14) 0.0334(15) 0.0374(15) 0.0002(14) 0.0196(12) -0.0089(13)
C16' 0.0346(15) 0.0367(17) 0.0500(18) 0.0039(14) 0.0241(14) -0.0048(13)
C17' 0.0417(17) 0.0348(17) 0.064(2) -0.0081(16) 0.0314(16) -0.0098(14)
C18' 0.051(2) 0.042(2) 0.098(3) -0.018(2) 0.042(2) -0.0125(18)
C19' 0.055(2) 0.037(2) 0.132(4) -0.015(2) 0.047(3) -0.0134(19)
C20' 0.054(2) 0.045(2) 0.126(4) 0.022(3) 0.032(3) 0.007(2)
C21' 0.0447(19) 0.0388(19) 0.078(3) 0.0090(19) 0.0248(18) -0.0009(16)
C22' 0.0405(16) 0.0439(18) 0.0257(14) -0.0036(13) 0.0139(12) -0.0071(14)
C23' 0.0364(15) 0.0354(16) 0.0269(13) -0.0007(12) 0.0112(11) -0.0001(13)
C24' 0.0413(16) 0.0416(18) 0.0358(16) -0.0023(14) 0.0087(13) 0.0000(15)
C25' 0.0429(18) 0.048(2) 0.058(2) 0.0014(18) 0.0201(16) 0.0090(16)
C26' 0.0461(17) 0.0478(19) 0.0437(17) -0.0052(15) 0.0256(14) 0.0001(15)
C27' 0.060(2) 0.0419(18) 0.0490(19) -0.0073(15) 0.0289(17) 0.0025(17)
C28' 0.060(2) 0.0333(16) 0.0328(15) -0.0008(13) 0.0193(14) -0.0035(15)
C29' 0.0383(16) 0.0383(16) 0.0313(14) -0.0029(12) 0.0157(13) -0.0032(13)
C30' 0.0526(19) 0.0370(17) 0.0459(18) -0.0015(14) 0.0240(15) -0.0074(15)
C31' 0.0548(19) 0.0419(17) 0.0308(15) 0.0032(14) 0.0160(14) -0.0007(15)
N1 0.137(5) 0.101(4) 0.078(3) -0.001(3) 0.049(3) 0.027(4)
C32 0.099(4) 0.057(3) 0.067(3) 0.002(2) 0.032(3) 0.002(3)
C33 0.126(4) 0.046(2) 0.054(2) -0.0116(19) 0.039(3) -0.006(3)
C34 0.109(4) 0.064(3) 0.094(4) -0.005(3) 0.054(3) -0.003(3)
C35 0.088(4) 0.070(3) 0.090(4) -0.016(3) -0.006(3) 0.000(3)
C36 0.161(7) 0.098(5) 0.041(3) -0.015(3) 0.015(3) 0.025(5)
N2 0.098(3) 0.074(3) 0.068(2) -0.009(2) 0.046(2) -0.016(2)
C37 0.075(3) 0.061(3) 0.070(3) -0.006(2) 0.024(2) -0.012(2)
C38 0.113(4) 0.068(3) 0.061(3) -0.019(2) 0.041(3) -0.011(3)
C39 0.099(4) 0.073(3) 0.080(3) -0.007(3) 0.053(3) -0.020(3)
C40 0.074(3) 0.063(3) 0.064(3) -0.005(2) 0.015(2) -0.015(2)
C41 0.104(4) 0.080(3) 0.053(2) -0.021(2) 0.034(3) -0.024(3)
O12 0.070(3) 0.098(4) 0.096(4) 0.000 0.027(3) 0.000
O13 0.064(5) 0.049(4) 0.055(4) 0.000 0.023(4) 0.000

loop_
_atom_type_symbol
_atom_type_description
_atom_type_scat_dispersion_real
_atom_type_scat_dispersion_imag
_atom_type_scat_source
C C 0.0033 0.0016 'International Tables Vol C Tables 4.2.6.8 and 6.1.1.4'
H H 0.0000 0.0000 'International Tables Vol C Tables 4.2.6.8 and 6.1.1.4'
O O 0.0106 0.0060 'International Tables Vol C Tables 4.2.6.8 and 6.1.1.4'
S S 0.1246 0.1234 'International Tables Vol C Tables 4.2.6.8 and 6.1.1.4'
N N 0.0061 0.0033 'International Tables Vol C Tables 4.2.6.8 and 6.1.1.4'

loop_
_geom_angle_atom_site_label_1
_geom_angle_atom_site_label_2
_geom_angle_atom_site_label_3
_geom_angle
_geom_angle_site_symmetry_1
_geom_angle_site_symmetry_3
O10 S1 O9 120.2(2) . .
O10 S1 O4 105.15(18) . .
O9 S1 O4 108.48(16) . .
O10 S1 C22 109.36(19) . .
O9 S1 C22 107.65(19) . .
O4 S1 C22 104.94(14) . .
C7 O1 C1 111.6(2) . .
C8 O2 C2 115.4(2) . .
C7 O3 C3 110.9(2) . .
C4 O4 S1 120.3(2) . .
C7 O5 C5 111.6(2) . .
C15 O6 C6 115.3(2) . .
O1 C1 C2 110.1(2) . .
O1 C1 C6 105.4(2) . .
C2 C1 C6 110.1(2) . .
O1 C1 H1 110.4 . .
C2 C1 H1 110.4 . .
C6 C1 H1 110.4 . .
O2 C2 C1 106.8(2) . .
O2 C2 C3 111.4(2) . .
C1 C2 C3 108.6(2) . .
O2 C2 H2 110.0 . .
C1 C2 H2 110.0 . .
C3 C2 H2 110.0 . .
O3 C3 C2 109.8(2) . .
O3 C3 C4 107.1(2) . .
C2 C3 C4 109.8(2) . .
O3 C3 H3 110.0 . .
C2 C3 H3 110.0 . .
C4 C3 H3 110.0 . .
O4 C4 C3 106.4(2) . .
O4 C4 C5 112.0(3) . .
C3 C4 C5 108.2(2) . .
O4 C4 H4 110.1 . .
C3 C4 H4 110.1 . .
C5 C4 H4 110.1 . .
O5 C5 C6 106.2(2) . .
O5 C5 C4 104.7(3) . .
C6 C5 C4 114.2(2) . .
O5 C5 H5 110.5 . .
C6 C5 H5 110.5 . .
C4 C5 H5 110.5 . .
O6 C6 C5 109.2(2) . .
O6 C6 C1 113.1(2) . .
C5 C6 C1 108.2(2) . .
O6 C6 H6 108.8 . .
C5 C6 H6 108.8 . .
C1 C6 H6 108.8 . .
O1 C7 O3 111.0(2) . .
O1 C7 O5 111.4(3) . .
O3 C7 O5 111.0(3) . .
O1 C7 H7 107.8 . .
O3 C7 H7 107.8 . .
O5 C7 H7 107.8 . .
O7 C8 O2 123.1(3) . .
O7 C8 C9 125.1(3) . .
O2 C8 C9 111.8(3) . .
C14 C9 C10 120.3(3) . .
C14 C9 C8 122.5(3) . .
C10 C9 C8 117.1(3) . .
C9 C10 C11 119.6(3) . .
C9 C10 H10 120.2 . .
C11 C10 H10 120.2 . .
C12 C11 C10 120.0(3) . .
C12 C11 H11 120.0 . .
C10 C11 H11 120.0 . .
C11 C12 C13 120.2(3) . .
C11 C12 H12 119.9 . .
C13 C12 H12 119.9 . .
C12 C13 C14 120.1(3) . .
C12 C13 H13 120.0 . .
C14 C13 H13 120.0 . .
C9 C14 C13 119.7(3) . .
C9 C14 H14 120.1 . .
C13 C14 H14 120.1 . .
O8 C15 O6 122.5(3) . .
O8 C15 C16 125.7(3) . .
O6 C15 C16 111.7(3) . .
C21 C16 C17 119.5(4) . .
C21 C16 C15 118.3(4) . .
C17 C16 C15 122.2(4) . .
C18 C17 C16 119.6(5) . .
C18 C17 H17 120.2 . .
C16 C17 H17 120.2 . .
C19 C18 C17 120.9(6) . .
C19 C18 H18 119.6 . .
C17 C18 H18 119.6 . .
C18 C19 C20 120.6(5) . .
C18 C19 H19 119.7 . .
C20 C19 H19 119.7 . .
C19 C20 C21 119.6(6) . .
C19 C20 H20 120.2 . .
C21 C20 H20 120.2 . .
C16 C21 C20 119.9(6) . .
C16 C21 H21 120.1 . .
C20 C21 H21 120.1 . .
C23 C22 S1 118.1(2) . .
C23 C22 H22A 107.8 . .
S1 C22 H22A 107.8 . .
C23 C22 H22B 107.8 . .
S1 C22 H22B 107.8 . .
H22A C22 H22B 107.1 . .
C28 C23 C22 110.7(3) . .
C28 C23 C24 105.5(3) . .
C22 C23 C24 121.1(3) . .
C28 C23 C29 99.1(3) . .
C22 C23 C29 115.2(3) . .
C24 C23 C29 102.6(3) . .
C23 C24 C25 103.4(3) . .
C23 C24 H24A 111.1 . .
C25 C24 H24A 111.1 . .
C23 C24 H24B 111.1 . .
C25 C24 H24B 111.1 . .
H24A C24 H24B 109.0 . .
C26 C25 C24 102.8(3) . .
C26 C25 H25A 111.2 . .
C24 C25 H25A 111.2 . .
C26 C25 H25B 111.2 . .
C24 C25 H25B 111.2 . .
H25A C25 H25B 109.1 . .
C27 C26 C25 106.4(3) . .
C27 C26 C29 103.5(3) . .
C25 C26 C29 103.3(3) . .
C27 C26 H26 114.1 . .
C25 C26 H26 114.1 . .
C29 C26 H26 114.1 . .
C26 C27 C28 101.9(3) . .
C26 C27 H27A 111.4 . .
C28 C27 H27A 111.4 . .
C26 C27 H27B 111.4 . .
C28 C27 H27B 111.4 . .
H27A C27 H27B 109.3 . .
O11 C28 C27 127.5(3) . .
O11 C28 C23 126.5(3) . .
C27 C28 C23 105.9(3) . .
C31 C29 C30 109.4(4) . .
C31 C29 C26 113.7(4) . .
C30 C29 C26 113.8(3) . .
C31 C29 C23 113.3(3) . .
C30 C29 C23 112.7(3) . .
C26 C29 C23 93.2(2) . .
C29 C30 H30A 109.5 . .
C29 C30 H30B 109.5 . .
H30A C30 H30B 109.5 . .
C29 C30 H30C 109.5 . .
H30A C30 H30C 109.5 . .
H30B C30 H30C 109.5 . .
C29 C31 H31A 109.5 . .
C29 C31 H31B 109.5 . .
H31A C31 H31B 109.5 . .
C29 C31 H31C 109.5 . .
H31A C31 H31C 109.5 . .
H31B C31 H31C 109.5 . .
O10' S1' O9' 119.89(18) . .
O10' S1' O6' 103.98(15) . .
O9' S1' O6' 108.19(14) . .
O10' S1' C22' 111.59(16) . .
O9' S1' C22' 108.32(16) . .
O6' S1' C22' 103.51(14) . .
C7' O1' C1' 111.0(2) . .
C8' O2' C2' 115.3(2) . .
C7' O3' C3' 111.4(2) . .
C15' O4' C4' 116.3(2) . .
C7' O5' C5' 111.0(2) . .
C6' O6' S1' 118.49(18) . .
O1' C1' C2' 109.8(2) . .
O1' C1' C6' 106.7(2) . .
C2' C1' C6' 109.8(2) . .
O1' C1' H1' 110.1 . .
C2' C1' H1' 110.1 . .
C6' C1' H1' 110.1 . .
O2' C2' C1' 112.1(2) . .
O2' C2' C3' 106.2(2) . .
C1' C2' C3' 107.8(2) . .
O2' C2' H2' 110.2 . .
C1' C2' H2' 110.2 . .
C3' C2' H2' 110.2 . .
O3' C3' C2' 109.9(2) . .
O3' C3' C4' 105.7(2) . .
C2' C3' C4' 111.1(2) . .
O3' C3' H3' 110.0 . .
C2' C3' H3' 110.0 . .
C4' C3' H3' 110.0 . .
O4' C4' C5' 107.6(2) . .
O4' C4' C3' 112.9(2) . .
C5' C4' C3' 107.5(2) . .
O4' C4' H4' 109.6 . .
C5' C4' H4' 109.6 . .
C3' C4' H4' 109.6 . .
O5' C5' C4' 107.0(2) . .
O5' C5' C6' 105.4(2) . .
C4' C5' C6' 113.8(2) . .
O5' C5' H5' 110.2 . .
C4' C5' H5' 110.2 . .
C6' C5' H5' 110.2 . .
O6' C6' C1' 107.4(2) . .
O6' C6' C5' 111.6(2) . .
C1' C6' C5' 108.4(2) . .
O6' C6' H6' 109.8 . .
C1' C6' H6' 109.8 . .
C5' C6' H6' 109.8 . .
O3' C7' O1' 111.3(2) . .
O3' C7' O5' 111.5(3) . .
O1' C7' O5' 110.9(2) . .
O3' C7' H7' 107.6 . .
O1' C7' H7' 107.6 . .
O5' C7' H7' 107.6 . .
O7' C8' O2' 122.7(3) . .
O7' C8' C9' 125.1(3) . .
O2' C8' C9' 112.1(3) . .
C10' C9' C14' 119.9(3) . .
C10' C9' C8' 117.7(3) . .
C14' C9' C8' 122.4(3) . .
C11' C10' C9' 119.6(4) . .
C11' C10' H10' 120.2 . .
C9' C10' H10' 120.2 . .
C12' C11' C10' 120.4(3) . .
C12' C11' H11' 119.8 . .
C10' C11' H11' 119.8 . .
C11' C12' C13' 120.4(3) . .
C11' C12' H12' 119.8 . .
C13' C12' H12' 119.8 . .
C14' C13' C12' 120.4(4) . .
C14' C13' H13' 119.8 . .
C12' C13' H13' 119.8 . .
C13' C14' C9' 119.3(3) . .
C13' C14' H14' 120.3 . .
C9' C14' H14' 120.3 . .
O8' C15' O4' 122.6(3) . .
O8' C15' C16' 125.6(3) . .
O4' C15' C16' 111.7(3) . .
C21' C16' C17' 120.2(3) . .
C21' C16' C15' 118.0(3) . .
C17' C16' C15' 121.8(3) . .
C18' C17' C16' 120.3(4) . .
C18' C17' H17' 119.9 . .
C16' C17' H17' 119.9 . .
C19' C18' C17' 120.0(4) . .
C19' C18' H18' 120.0 . .
C17' C18' H18' 120.0 . .
C18' C19' C20' 121.4(4) . .
C18' C19' H19' 119.3 . .
C20' C19' H19' 119.3 . .
C19' C20' C21' 119.4(4) . .
C19' C20' H20' 120.3 . .
C21' C20' H20' 120.3 . .
C16' C21' C20' 118.8(4) . .
C16' C21' H21' 120.6 . .
C20' C21' H21' 120.6 . .
C23' C22' S1' 117.4(2) . .
C23' C22' H22D 107.9 . .
S1' C22' H22D 107.9 . .
C23' C22' H22C 107.9 . .
S1' C22' H22C 107.9 . .
H22D C22' H22C 107.2 . .
C22' C23' C28' 112.5(3) . .
C22' C23' C24' 120.8(2) . .
C28' C23' C24' 105.5(3) . .
C22' C23' C29' 114.8(3) . .
C28' C23' C29' 98.3(2) . .
C24' C23' C29' 102.1(2) . .
C25' C24' C23' 104.0(3) . .
C25' C24' H24D 111.0 . .
C23' C24' H24D 111.0 . .
C25' C24' H24C 111.0 . .
C23' C24' H24C 111.0 . .
H24D C24' H24C 109.0 . .
C26' C25' C24' 103.4(3) . .
C26' C25' H25D 111.1 . .
C24' C25' H25D 111.1 . .
C26' C25' H25C 111.1 . .
C24' C25' H25C 111.1 . .
H25D C25' H25C 109.0 . .
C25' C26' C27' 106.6(3) . .
C25' C26' C29' 102.7(3) . .
C27' C26' C29' 102.8(3) . .
C25' C26' H26' 114.5 . .
C27' C26' H26' 114.5 . .
C29' C26' H26' 114.5 . .
C26' C27' C28' 102.1(3) . .
C26' C27' H27C 111.4 . .
C28' C27' H27C 111.4 . .
C26' C27' H27D 111.4 . .
C28' C27' H27D 111.4 . .
H27C C27' H27D 109.2 . .
O11' C28' C27' 127.8(3) . .
O11' C28' C23' 125.6(3) . .
C27' C28' C23' 106.5(3) . .
C30' C29' C31' 107.7(3) . .
C30' C29' C26' 113.7(3) . .
C31' C29' C26' 115.5(3) . .
C30' C29' C23' 114.0(2) . .
C31' C29' C23' 111.9(2) . .
C26' C29' C23' 93.7(2) . .
C29' C30' H30D 109.5 . .
C29' C30' H30E 109.5 . .
H30D C30' H30E 109.5 . .
C29' C30' H30F 109.5 . .
H30D C30' H30F 109.5 . .
H30E C30' H30F 109.5 . .
C29' C31' H31D 109.5 . .
C29' C31' H31E 109.5 . .
H31D C31' H31E 109.5 . .
C29' C31' H31F 109.5 . .
H31D C31' H31F 109.5 . .
H31E C31' H31F 109.5 . .
C32 N1 C36 114.1(6) . .
N1 C32 C33 124.6(6) . .
N1 C32 H32 117.7 . .
C33 C32 H32 117.7 . .
C32 C33 C34 120.0(5) . .
C32 C33 H33 120.0 . .
C34 C33 H33 120.0 . .
C35 C34 C33 118.8(6) . .
C35 C34 H34 120.6 . .
C33 C34 H34 120.6 . .
C36 C35 C34 116.5(6) . .
C36 C35 H35 121.8 . .
C34 C35 H35 121.8 . .
N1 C36 C35 125.9(5) . .
N1 C36 H36 117.1 . .
C35 C36 H36 117.1 . .
C37 N2 C41 115.9(4) . .
N2 C37 C38 123.6(5) . .
N2 C37 H37 118.2 . .
C38 C37 H37 118.2 . .
C37 C38 C39 118.4(4) . .
C37 C38 H38 120.8 . .
C39 C38 H38 120.8 . .
C40 C39 C38 118.2(5) . .
C40 C39 H39 120.9 . .
C38 C39 H39 120.9 . .
C41 C40 C39 118.9(5) . .
C41 C40 H40 120.6 . .
C39 C40 H40 120.6 . .
N2 C41 C40 124.9(4) . .
N2 C41 H41 117.5 . .
C40 C41 H41 117.5 . .
C46 N4 C46 110(2) . 2_656
N4 C46 C47 127.2(16) . .
N4 C46 H46 116.4 . .
C47 C46 H46 116.4 . .
C48 C47 C46 117.6(10) . .
C48 C47 H47 121.2 . .
C46 C47 H47 121.2 . .
C47 C48 C47 120.5(13) 2_656 .
C47 C48 H48 119.7 2_656 .
C47 C48 H48 119.7 . .
C43 N3 C43 125.4(9) 2_657 .
C44 C43 N3 123.7(8) . .
C44 C43 H43 118.1 . .
N3 C43 H43 118.1 . .
C43 C44 C45 113.0(9) . .
C43 C44 H44 123.5 . .
C45 C44 H44 123.5 . .
C44 C45 C44 121.1(11) . 2_657
C44 C45 H45 119.5 . .
C44 C45 H45 119.5 2_657 .
C49 N5 N5 118.7(8) . 2_657
C50 C49 N5 124.0(16) . .
C50 C49 H49 118.0 . .
N5 C49 H49 118.0 . .
C49 C50 C50 116.7(10) . 2_657
C49 C50 H50 121.7 . .
C50 C50 H50 121.7 2_657 .

loop_
_geom_bond_atom_site_label_1
_geom_bond_atom_site_label_2
_geom_bond_distance
_geom_bond_site_symmetry_2
S1 O10 1.412(4) .
S1 O9 1.432(3) .
S1 O4 1.590(2) .
S1 C22 1.774(3) .
O1 C7 1.400(4) .
O1 C1 1.444(4) .
O2 C8 1.362(3) .
O2 C2 1.442(3) .
O3 C7 1.403(4) .
O3 C3 1.442(4) .
O4 C4 1.455(4) .
O5 C7 1.419(4) .
O5 C5 1.450(4) .
O6 C15 1.354(4) .
O6 C6 1.429(4) .
O7 C8 1.197(4) .
O8 C15 1.199(4) .
O11 C28 1.211(4) .
C1 C2 1.512(4) .
C1 C6 1.544(4) .
C1 H1 0.9800 .
C2 C3 1.523(4) .
C2 H2 0.9800 .
C3 C4 1.524(4) .
C3 H3 0.9800 .
C4 C5 1.540(4) .
C4 H4 0.9800 .
C5 C6 1.527(4) .
C5 H5 0.9800 .
C6 H6 0.9800 .
C7 H7 0.9800 .
C8 C9 1.494(4) .
C9 C14 1.384(5) .
C9 C10 1.385(5) .
C10 C11 1.392(5) .
C10 H10 0.9300 .
C11 C12 1.379(5) .
C11 H11 0.9300 .
C12 C13 1.385(5) .
C12 H12 0.9300 .
C13 C14 1.386(5) .
C13 H13 0.9300 .
C14 H14 0.9300 .
C15 C16 1.486(5) .
C16 C21 1.372(6) .
C16 C17 1.385(6) .
C17 C18 1.374(6) .
C17 H17 0.9300 .
C18 C19 1.343(10) .
C18 H18 0.9300 .
C19 C20 1.370(10) .
C19 H19 0.9300 .
C20 C21 1.387(8) .
C20 H20 0.9300 .
C21 H21 0.9300 .
C22 C23 1.541(4) .
C22 H22A 0.9700 .
C22 H22B 0.9700 .
C23 C28 1.533(5) .
C23 C24 1.552(5) .
C23 C29 1.569(4) .
C24 C25 1.563(5) .
C24 H24A 0.9700 .
C24 H24B 0.9700 .
C25 C26 1.529(6) .
C25 H25A 0.9700 .
C25 H25B 0.9700 .
C26 C27 1.524(6) .
C26 C29 1.545(5) .
C26 H26 0.9800 .
C27 C28 1.528(5) .
C27 H27A 0.9700 .
C27 H27B 0.9700 .
C29 C31 1.527(6) .
C29 C30 1.531(6) .
C30 H30A 0.9600 .
C30 H30B 0.9600 .
C30 H30C 0.9600 .
C31 H31A 0.9600 .
C31 H31B 0.9600 .
C31 H31C 0.9600 .
S1' O10' 1.423(3) .
S1' O9' 1.428(3) .
S1' O6' 1.591(2) .
S1' C22' 1.772(3) .
O1' C7' 1.404(4) .
O1' C1' 1.445(4) .
O2' C8' 1.358(4) .
O2' C2' 1.437(3) .
O3' C7' 1.393(4) .
O3' C3' 1.444(4) .
O4' C15' 1.354(4) .
O4' C4' 1.443(4) .
O5' C7' 1.418(4) .
O5' C5' 1.440(4) .
O6' C6' 1.457(4) .
O7' C8' 1.205(4) .
O8' C15' 1.213(4) .
O11' C28' 1.201(4) .
C1' C2' 1.520(4) .
C1' C6' 1.527(4) .
C1' H1' 0.9800 .
C2' C3' 1.528(4) .
C2' H2' 0.9800 .
C3' C4' 1.533(4) .
C3' H3' 0.9800 .
C4' C5' 1.526(4) .
C4' H4' 0.9800 .
C5' C6' 1.538(4) .
C5' H5' 0.9800 .
C6' H6' 0.9800 .
C7' H7' 0.9800 .
C8' C9' 1.479(4) .
C9' C10' 1.393(5) .
C9' C14' 1.402(5) .
C10' C11' 1.388(5) .
C10' H10' 0.9300 .
C11' C12' 1.371(6) .
C11' H11' 0.9300 .
C12' C13' 1.385(6) .
C12' H12' 0.9300 .
C13' C14' 1.384(5) .
C13' H13' 0.9300 .
C14' H14' 0.9300 .
C15' C16' 1.484(5) .
C16' C21' 1.383(5) .
C16' C17' 1.399(5) .
C17' C18' 1.370(5) .
C17' H17' 0.9300 .
C18' C19' 1.352(7) .
C18' H18' 0.9300 .
C19' C20' 1.392(8) .
C19' H19' 0.9300 .
C20' C21' 1.403(6) .
C20' H20' 0.9300 .
C21' H21' 0.9300 .
C22' C23' 1.513(4) .
C22' H22D 0.9700 .
C22' H22C 0.9700 .
C23' C28' 1.527(4) .
C23' C24' 1.556(4) .
C23' C29' 1.571(4) .
C24' C25' 1.549(5) .
C24' H24D 0.9700 .
C24' H24C 0.9700 .
C25' C26' 1.525(5) .
C25' H25D 0.9700 .
C25' H25C 0.9700 .
C26' C27' 1.526(5) .
C26' C29' 1.554(5) .
C26' H26' 0.9800 .
C27' C28' 1.526(5) .
C27' H27C 0.9700 .
C27' H27D 0.9700 .
C29' C30' 1.525(5) .
C29' C31' 1.535(4) .
C30' H30D 0.9600 .
C30' H30E 0.9600 .
C30' H30F 0.9600 .
C31' H31D 0.9600 .
C31' H31E 0.9600 .
C31' H31F 0.9600 .
N1 C32 1.324(7) .
N1 C36 1.349(10) .
C32 C33 1.325(7) .
C32 H32 0.9300 .
C33 C34 1.368(8) .
C33 H33 0.9300 .
C34 C35 1.366(8) .
C34 H34 0.9300 .
C35 C36 1.360(10) .
C35 H35 0.9300 .
C36 H36 0.9300 .
N2 C37 1.322(6) .
N2 C41 1.329(6) .
C37 C38 1.373(7) .
C37 H37 0.9300 .
C38 C39 1.390(7) .
C38 H38 0.9300 .
C39 C40 1.353(7) .
C39 H39 0.9300 .
C40 C41 1.352(7) .
C40 H40 0.9300 .
C41 H41 0.9300 .
N4 C46 1.314(14) .
N4 C46 1.314(14) 2_656
C46 C47 1.400(14) .
C46 H46 0.9300 .
C47 C48 1.299(10) .
C47 H47 0.9300 .
C48 C47 1.299(10) 2_656
C48 H48 0.9300 .
N3 C43 1.368(7) 2_657
N3 C43 1.368(7) .
C43 C44 1.295(12) .
C43 H43 0.9300 .
C44 C45 1.563(12) .
C44 H44 0.9300 .
C45 C44 1.563(12) 2_657
C45 H45 0.9300 .
N5 C49 1.338(15) .
N5 N5 1.445(11) 2_657
C49 C50 1.311(16) .
C49 H49 0.9300 .
C50 C50 1.55(3) 2_657
C50 H50 0.9300 .
O12 H12W 1.046(18) .

loop_
_geom_torsion_atom_site_label_1
_geom_torsion_atom_site_label_2
_geom_torsion_atom_site_label_3
_geom_torsion_atom_site_label_4
_geom_torsion
_geom_torsion_site_symmetry_1
_geom_torsion_site_symmetry_4
O10 S1 O4 C4 -153.0(2) . .
O9 S1 O4 C4 -23.1(3) . .
C22 S1 O4 C4 91.7(2) . .
C7 O1 C1 C2 57.2(3) . .
C7 O1 C1 C6 -61.6(3) . .
C8 O2 C2 C1 166.2(2) . .
C8 O2 C2 C3 -75.4(3) . .
O1 C1 C2 O2 67.8(3) . .
C6 C1 C2 O2 -176.3(2) . .
O1 C1 C2 C3 -52.4(3) . .
C6 C1 C2 C3 63.4(3) . .
C7 O3 C3 C2 -58.7(3) . .
C7 O3 C3 C4 60.5(3) . .
O2 C2 C3 O3 -63.9(3) . .
C1 C2 C3 O3 53.4(3) . .
O2 C2 C3 C4 178.6(2) . .
C1 C2 C3 C4 -64.1(3) . .
S1 O4 C4 C3 -149.7(2) . .
S1 O4 C4 C5 92.3(3) . .
O3 C3 C4 O4 178.7(2) . .
C2 C3 C4 O4 -62.0(3) . .
O3 C3 C4 C5 -60.8(3) . .
C2 C3 C4 C5 58.4(3) . .
C7 O5 C5 C6 59.7(3) . .
C7 O5 C5 C4 -61.4(3) . .
O4 C4 C5 O5 177.4(2) . .
C3 C4 C5 O5 60.5(3) . .
O4 C4 C5 C6 61.7(3) . .
C3 C4 C5 C6 -55.2(4) . .
C15 O6 C6 C5 -167.7(2) . .
C15 O6 C6 C1 71.8(3) . .
O5 C5 C6 O6 176.0(2) . .
C4 C5 C6 O6 -69.1(3) . .
O5 C5 C6 C1 -60.5(3) . .
C4 C5 C6 C1 54.4(3) . .
O1 C1 C6 O6 -177.7(2) . .
C2 C1 C6 O6 63.5(3) . .
O1 C1 C6 C5 61.2(3) . .
C2 C1 C6 C5 -57.5(3) . .
C1 O1 C7 O3 -62.0(3) . .
C1 O1 C7 O5 62.2(3) . .
C3 O3 C7 O1 62.7(3) . .
C3 O3 C7 O5 -61.7(3) . .
C5 O5 C7 O1 -60.9(3) . .
C5 O5 C7 O3 63.3(3) . .
C2 O2 C8 O7 3.2(4) . .
C2 O2 C8 C9 -178.2(2) . .
O7 C8 C9 C14 -172.6(3) . .
O2 C8 C9 C14 8.9(4) . .
O7 C8 C9 C10 5.8(5) . .
O2 C8 C9 C10 -172.7(3) . .
C14 C9 C10 C11 -3.0(5) . .
C8 C9 C10 C11 178.6(3) . .
C9 C10 C11 C12 2.1(6) . .
C10 C11 C12 C13 -0.4(6) . .
C11 C12 C13 C14 -0.3(6) . .
C10 C9 C14 C13 2.2(5) . .
C8 C9 C14 C13 -179.4(3) . .
C12 C13 C14 C9 -0.6(6) . .
C6 O6 C15 O8 -3.8(4) . .
C6 O6 C15 C16 179.1(2) . .
O8 C15 C16 C21 -5.3(5) . .
O6 C15 C16 C21 171.6(3) . .
O8 C15 C16 C17 176.3(3) . .
O6 C15 C16 C17 -6.7(4) . .
C21 C16 C17 C18 1.2(5) . .
C15 C16 C17 C18 179.6(3) . .
C16 C17 C18 C19 -1.6(6) . .
C17 C18 C19 C20 0.5(7) . .
C18 C19 C20 C21 0.8(8) . .
C17 C16 C21 C20 0.1(6) . .
C15 C16 C21 C20 -178.3(4) . .
C19 C20 C21 C16 -1.1(7) . .
O10 S1 C22 C23 -69.1(3) . .
O9 S1 C22 C23 158.6(3) . .
O4 S1 C22 C23 43.2(3) . .
S1 C22 C23 C28 -102.3(3) . .
S1 C22 C23 C24 21.9(4) . .
S1 C22 C23 C29 146.3(3) . .
C28 C23 C24 C25 -71.0(3) . .
C22 C23 C24 C25 162.5(3) . .
C29 C23 C24 C25 32.4(4) . .
C23 C24 C25 C26 2.6(4) . .
C24 C25 C26 C27 71.2(4) . .
C24 C25 C26 C29 -37.5(4) . .
C25 C26 C27 C28 -75.3(3) . .
C29 C26 C27 C28 33.2(3) . .
C26 C27 C28 O11 -173.5(3) . .
C26 C27 C28 C23 3.6(3) . .
C22 C23 C28 O11 17.7(4) . .
C24 C23 C28 O11 -115.0(3) . .
C29 C23 C28 O11 139.1(3) . .
C22 C23 C28 C27 -159.4(3) . .
C24 C23 C28 C27 67.9(3) . .
C29 C23 C28 C27 -38.0(3) . .
C27 C26 C29 C31 -172.5(3) . .
C25 C26 C29 C31 -61.7(4) . .
C27 C26 C29 C30 61.3(4) . .
C25 C26 C29 C30 172.1(3) . .
C27 C26 C29 C23 -55.3(3) . .
C25 C26 C29 C23 55.6(4) . .
C28 C23 C29 C31 172.8(3) . .
C22 C23 C29 C31 -69.1(5) . .
C24 C23 C29 C31 64.5(4) . .
C28 C23 C29 C30 -62.3(4) . .
C22 C23 C29 C30 55.8(4) . .
C24 C23 C29 C30 -170.6(3) . .
C28 C23 C29 C26 55.3(3) . .
C22 C23 C29 C26 173.3(3) . .
C24 C23 C29 C26 -53.1(3) . .
O10' S1' O6' C6' 160.3(2) . .
O9' S1' O6' C6' 31.8(2) . .
C22' S1' O6' C6' -83.0(2) . .
C7' O1' C1' C2' 58.8(3) . .
C7' O1' C1' C6' -60.2(3) . .
C8' O2' C2' C1' 76.8(3) . .
C8' O2' C2' C3' -165.8(2) . .
O1' C1' C2' O2' 62.5(3) . .
C6' C1' C2' O2' 179.6(2) . .
O1' C1' C2' C3' -53.9(3) . .
C6' C1' C2' C3' 63.2(3) . .
C7' O3' C3' C2' -58.1(3) . .
C7' O3' C3' C4' 61.9(3) . .
O2' C2' C3' O3' -66.8(3) . .
C1' C2' C3' O3' 53.5(3) . .
O2' C2' C3' C4' 176.5(2) . .
C1' C2' C3' C4' -63.2(3) . .
C15' O4' C4' C5' 171.1(2) . .
C15' O4' C4' C3' -70.5(3) . .
O3' C3' C4' O4' -179.5(2) . .
C2' C3' C4' O4' -60.3(3) . .
O3' C3' C4' C5' -61.1(3) . .
C2' C3' C4' C5' 58.2(3) . .
C7' O5' C5' C4' -59.7(3) . .
C7' O5' C5' C6' 61.7(3) . .
O4' C4' C5' O5' -177.5(2) . .
C3' C4' C5' O5' 60.7(3) . .
O4' C4' C5' C6' 66.5(3) . .
C3' C4' C5' C6' -55.3(3) . .
S1' O6' C6' C1' 139.68(19) . .
S1' O6' C6' C5' -101.7(2) . .
O1' C1' C6' O6' -179.5(2) . .
C2' C1' C6' O6' 61.5(3) . .
O1' C1' C6' C5' 59.8(3) . .
C2' C1' C6' C5' -59.2(3) . .
O5' C5' C6' O6' -178.4(2) . .
C4' C5' C6' O6' -61.5(3) . .
O5' C5' C6' C1' -60.4(3) . .
C4' C5' C6' C1' 56.5(3) . .
C3' O3' C7' O1' 62.1(3) . .
C3' O3' C7' O5' -62.3(3) . .
C1' O1' C7' O3' -62.4(3) . .
C1' O1' C7' O5' 62.3(3) . .
C5' O5' C7' O3' 60.8(3) . .
C5' O5' C7' O1' -63.8(3) . .
C2' O2' C8' O7' -4.5(4) . .
C2' O2' C8' C9' 176.9(2) . .
O7' C8' C9' C10' -9.9(5) . .
O2' C8' C9' C10' 168.7(3) . .
O7' C8' C9' C14' 169.8(3) . .
O2' C8' C9' C14' -11.7(4) . .
C14' C9' C10' C11' 1.9(5) . .
C8' C9' C10' C11' -178.4(3) . .
C9' C10' C11' C12' -1.1(5) . .
C10' C11' C12' C13' -0.3(6) . .
C11' C12' C13' C14' 0.8(6) . .
C12' C13' C14' C9' 0.0(6) . .
C10' C9' C14' C13' -1.4(5) . .
C8' C9' C14' C13' 178.9(3) . .
C4' O4' C15' O8' 2.5(4) . .
C4' O4' C15' C16' -179.0(2) . .
O8' C15' C16' C21' 3.7(5) . .
O4' C15' C16' C21' -174.7(3) . .
O8' C15' C16' C17' -179.3(3) . .
O4' C15' C16' C17' 2.3(4) . .
C21' C16' C17' C18' -1.0(5) . .
C15' C16' C17' C18' -178.0(3) . .
C16' C17' C18' C19' 1.6(6) . .
C17' C18' C19' C20' -1.3(7) . .
C18' C19' C20' C21' 0.5(7) . .
C17' C16' C21' C20' 0.2(5) . .
C15' C16' C21' C20' 177.3(3) . .
C19' C20' C21' C16' 0.0(6) . .
O10' S1' C22' C23' 33.9(3) . .
O9' S1' C22' C23' 168.0(2) . .
O6' S1' C22' C23' -77.3(3) . .
S1' C22' C23' C28' -91.9(3) . .
S1' C22' C23' C24' 33.8(4) . .
S1' C22' C23' C29' 156.7(2) . .
C22' C23' C24' C25' 160.2(3) . .
C28' C23' C24' C25' -70.9(3) . .
C29' C23' C24' C25' 31.3(3) . .
C23' C24' C25' C26' 3.6(4) . .
C24' C25' C26' C27' 69.8(3) . .
C24' C25' C26' C29' -37.9(4) . .
C25' C26' C27' C28' -75.2(3) . .
C29' C26' C27' C28' 32.4(3) . .
C26' C27' C28' O11' -171.5(3) . .
C26' C27' C28' C23' 4.5(3) . .
C22' C23' C28' O11' 16.0(4) . .
C24' C23' C28' O11' -117.6(4) . .
C29' C23' C28' O11' 137.4(3) . .
C22' C23' C28' C27' -160.1(3) . .
C24' C23' C28' C27' 66.3(3) . .
C29' C23' C28' C27' -38.8(3) . .
C25' C26' C29' C30' -62.9(3) . .
C27' C26' C29' C30' -173.5(3) . .
C25' C26' C29' C31' 171.8(3) . .
C27' C26' C29' C31' 61.3(3) . .
C25' C26' C29' C23' 55.4(3) . .
C27' C26' C29' C23' -55.2(3) . .
C22' C23' C29' C30' -66.7(3) . .
C28' C23' C29' C30' 173.7(3) . .
C24' C23' C29' C30' 65.8(3) . .
C22' C23' C29' C31' 55.9(3) . .
C28' C23' C29' C31' -63.7(3) . .
C24' C23' C29' C31' -171.6(3) . .
C22' C23' C29' C26' 175.3(2) . .
C28' C23' C29' C26' 55.7(3) . .
C24' C23' C29' C26' -52.2(3) . .
C36 N1 C32 C33 3.1(9) . .
N1 C32 C33 C34 -4.1(9) . .
C32 C33 C34 C35 1.4(8) . .
C33 C34 C35 C36 1.8(9) . .
C32 N1 C36 C35 0.5(10) . .
C34 C35 C36 N1 -2.8(10) . .
C41 N2 C37 C38 1.3(8) . .
N2 C37 C38 C39 -2.2(9) . .
C37 C38 C39 C40 0.9(8) . .
C38 C39 C40 C41 1.3(8) . .
C37 N2 C41 C40 1.1(9) . .
C39 C40 C41 N2 -2.4(9) . .
C46 N4 C46 C47 0.04(9) 2_656 .
N4 C46 C47 C48 -0.08(19) . .
C46 C47 C48 C47 0.04(8) . 2_656
C43 N3 C43 C44 -0.68(13) 2_657 .
N3 C43 C44 C45 1.1(2) . .
C43 C44 C45 C44 -0.55(11) . 2_657
N5 N5 C49 C50 9.9(5) 2_657 .
N5 C49 C50 C50 -8.8(5) . 2_657
